data_7021981
loop_
_publ_author_name
'Li, Bing'
'Liao, Jian-Hong'
'Tang, Hao-Tsan'
'Li, Yi-Juan'
'Liu, C. W.'

_publ_section_title
;
 Substitution reactions on a hypercoordinated main-group element
 encapsulated in a pentacapped trigonal prismatic copper cage.
;
_journal_issue 40
_journal_name_full 'Dalton transactions (Cambridge, England : 2003)'
_journal_page_first 14384
_journal_page_last 14387
_journal_paper_doi 10.1039/c3dt51835c
_journal_volume 42
_journal_year 2013
_chemical_formula_sum 'C36 H84 Cu11 I3 O12 P6 S13'
_chemical_formula_weight 2391.27
_chemical_name_systematic
; 
 ? 
;
_space_group_IT_number 15
_symmetry_cell_setting monoclinic
_symmetry_space_group_name_Hall '-C 2yc'
_symmetry_space_group_name_H-M 'C 1 2/c 1'
_atom_sites_solution_hydrogens geom
_atom_sites_solution_primary direct
_atom_sites_solution_secondary difmap
_audit_creation_method SHELXL-97
_cell_angle_alpha 90.00
_cell_angle_beta 104.703(2)
_cell_angle_gamma 90.00
_cell_formula_units_Z 8
_cell_length_a 37.600(4)
_cell_length_b 17.9079(17)
_cell_length_c 27.460(3)
_cell_measurement_reflns_used 9743
_cell_measurement_temperature 100(2)
_cell_measurement_theta_max 28.33
_cell_measurement_theta_min 2.24
_cell_volume 17884(3)
_computing_cell_refinement 'Bruker SAINT'
_computing_data_collection 'Bruker APEX2'
_computing_data_reduction 'Bruker SAINT'
_computing_molecular_graphics 'Bruker SHELXTL'
_computing_publication_material 'Bruker SHELXTL'
_computing_structure_refinement 'SHELXL-97 (Sheldrick, 2008)'
_computing_structure_solution 'SHELXS-97 (Sheldrick, 2008)'
_diffrn_ambient_temperature 100(2)
_diffrn_measured_fraction_theta_full 0.997
_diffrn_measured_fraction_theta_max 0.997
_diffrn_measurement_device_type 'Bruker APEX-II CCD'
_diffrn_measurement_method '\f and \w scans'
_diffrn_radiation_monochromator graphite
_diffrn_radiation_source 'fine-focus sealed tube'
_diffrn_radiation_type MoK\a
_diffrn_radiation_wavelength 0.71073
_diffrn_reflns_av_R_equivalents 0.0299
_diffrn_reflns_av_sigmaI/netI 0.0239
_diffrn_reflns_limit_h_max 50
_diffrn_reflns_limit_h_min -50
_diffrn_reflns_limit_k_max 23
_diffrn_reflns_limit_k_min -23
_diffrn_reflns_limit_l_max 36
_diffrn_reflns_limit_l_min -36
_diffrn_reflns_number 100435
_diffrn_reflns_theta_full 28.33
_diffrn_reflns_theta_max 28.33
_diffrn_reflns_theta_min 1.41
_exptl_absorpt_coefficient_mu 4.044
_exptl_absorpt_correction_T_max 0.3087
_exptl_absorpt_correction_T_min 0.2815
_exptl_absorpt_correction_type multi-scan
_exptl_absorpt_process_details SADABS
_exptl_crystal_colour yellow
_exptl_crystal_density_diffrn 1.776
_exptl_crystal_density_method 'not measured'
_exptl_crystal_description block
_exptl_crystal_F_000 9376
_exptl_crystal_size_max 0.42
_exptl_crystal_size_mid 0.39
_exptl_crystal_size_min 0.38
_refine_diff_density_max 2.688
_refine_diff_density_min -1.705
_refine_diff_density_rms 0.127
_refine_ls_extinction_method none
_refine_ls_goodness_of_fit_ref 1.035
_refine_ls_hydrogen_treatment constr
_refine_ls_matrix_type full
_refine_ls_number_parameters 809
_refine_ls_number_reflns 22251
_refine_ls_number_restraints 11
_refine_ls_restrained_S_all 1.036
_refine_ls_R_factor_all 0.0403
_refine_ls_R_factor_gt 0.0351
_refine_ls_shift/su_max 0.002
_refine_ls_shift/su_mean 0.000
_refine_ls_structure_factor_coef Fsqd
_refine_ls_weighting_details 'calc w=1/[\s^2^(Fo^2^)+(0.0321P)^2^+151.3250P] where P=(Fo^2^+2Fc^2^)/3'
_refine_ls_weighting_scheme calc
_refine_ls_wR_factor_gt 0.0843
_refine_ls_wR_factor_ref 0.0867
_reflns_number_gt 19444
_reflns_number_total 22251
_reflns_threshold_expression >2sigma(I)
_cod_data_source_file c3dt51835c.txt
_cod_data_source_block 4
_cod_depositor_comments
;
The following automatic conversions were performed:

'_symmetry_cell_setting' value 'Monoclinic' changed to 'monoclinic'
according to /home/saulius/struct/CIF-dictionaries/cif_core.dic
dictionary named 'cif_core.dic' version 2.4.2 from 2011-04-26.

Automatic conversion script
Id: cif_fix_values 1891 2012-01-12 08:04:46Z andrius 
;
_cod_original_sg_symbol_H-M C2/c
_cod_database_code 7021981

loop_
_symmetry_equiv_pos_as_xyz
'x, y, z'
'-x, y, -z+1/2'
'x+1/2, y+1/2, z'
'-x+1/2, y+1/2, -z+1/2'
'-x, -y, -z'
'x, -y, z-1/2'
'-x+1/2, -y+1/2, -z'
'x+1/2, -y+1/2, z-1/2'

loop_
_atom_site_label
_atom_site_type_symbol
_atom_site_fract_x
_atom_site_fract_y
_atom_site_fract_z
_atom_site_U_iso_or_equiv
_atom_site_adp_type
_atom_site_occupancy
_atom_site_symmetry_multiplicity
_atom_site_calc_flag
_atom_site_refinement_flags
_atom_site_disorder_assembly
_atom_site_disorder_group
C1 C 0.47644(15) 0.8756(4) 0.3638(3) 0.0640(16) Uani 1 1 d DU . .
H1 H 0.4917 0.8507 0.3947 0.077 Uiso 1 1 calc R A 1
C2 C 0.4787(2) 0.8335(5) 0.3219(3) 0.0520(19) Uani 0.70 1 d PU B 1
H2A H 0.5038 0.8362 0.3177 0.078 Uiso 0.70 1 calc PR B 1
H2B H 0.4614 0.8534 0.2918 0.078 Uiso 0.70 1 calc PR B 1
H2C H 0.4725 0.7814 0.3269 0.078 Uiso 0.70 1 calc PR B 1
C3 C 0.4888(3) 0.9588(5) 0.3639(4) 0.070(3) Uani 0.70 1 d PDU B 1
H3A H 0.4852 0.9839 0.3940 0.105 Uiso 0.70 1 calc PR B 1
H3B H 0.4742 0.9839 0.3338 0.105 Uiso 0.70 1 calc PR B 1
H3C H 0.5149 0.9608 0.3640 0.105 Uiso 0.70 1 calc PR B 1
C2' C 0.4711(6) 0.8832(13) 0.3007(8) 0.061(5) Uani 0.30 1 d PU B 2
H2'1 H 0.4678 0.9359 0.2909 0.092 Uiso 0.30 1 calc PR B 2
H2'2 H 0.4495 0.8546 0.2830 0.092 Uiso 0.30 1 calc PR B 2
H2'3 H 0.4930 0.8636 0.2919 0.092 Uiso 0.30 1 calc PR B 2
C3' C 0.5108(6) 0.8736(16) 0.3902(10) 0.083(8) Uani 0.30 1 d P B 2
H3'1 H 0.5268 0.8635 0.3677 0.124 Uiso 0.30 1 calc PR B 2
H3'2 H 0.5139 0.8339 0.4155 0.124 Uiso 0.30 1 calc PR B 2
H3'3 H 0.5174 0.9217 0.4070 0.124 Uiso 0.30 1 calc PR B 2
C4 C 0.45356(17) 0.8796(4) 0.51198(19) 0.0573(15) Uani 1 1 d U . .
H4 H 0.4356 0.8393 0.5142 0.069 Uiso 1 1 calc R C 1
C5 C 0.4368(6) 0.9631(10) 0.5259(7) 0.077(4) Uani 0.50 1 d P D 1
H5A H 0.4338 0.9617 0.5602 0.116 Uiso 0.50 1 calc PR D 1
H5B H 0.4130 0.9727 0.5022 0.116 Uiso 0.50 1 calc PR D 1
H5C H 0.4541 1.0029 0.5232 0.116 Uiso 0.50 1 calc PR D 1
C6 C 0.4874(5) 0.8616(15) 0.5425(7) 0.077(4) Uani 0.50 1 d PU D 1
H6A H 0.5066 0.8752 0.5258 0.116 Uiso 0.50 1 calc PR D 1
H6B H 0.4885 0.8078 0.5493 0.116 Uiso 0.50 1 calc PR D 1
H6C H 0.4913 0.8890 0.5744 0.116 Uiso 0.50 1 calc PR D 1
C5' C 0.4386(4) 0.9342(9) 0.5367(5) 0.054(3) Uani 0.50 1 d P D 2
H5'1 H 0.4350 0.9138 0.5682 0.080 Uiso 0.50 1 calc PR D 2
H5'2 H 0.4149 0.9503 0.5152 0.080 Uiso 0.50 1 calc PR D 2
H5'3 H 0.4553 0.9770 0.5441 0.080 Uiso 0.50 1 calc PR D 2
C6' C 0.4979(3) 0.8679(13) 0.5337(6) 0.054(3) Uani 0.50 1 d P D 2
H6'1 H 0.5106 0.9149 0.5310 0.080 Uiso 0.50 1 calc PR D 2
H6'2 H 0.5064 0.8292 0.5140 0.080 Uiso 0.50 1 calc PR D 2
H6'3 H 0.5033 0.8526 0.5691 0.080 Uiso 0.50 1 calc PR D 2
C7 C 0.46638(9) 0.3965(2) 0.54245(14) 0.0218(7) Uani 1 1 d . . .
H7 H 0.4835 0.4393 0.5431 0.026 Uiso 1 1 calc R . .
C8 C 0.46727(11) 0.3460(3) 0.49942(15) 0.0325(9) Uani 1 1 d . . .
H8A H 0.4493 0.3057 0.4975 0.049 Uiso 1 1 calc R . .
H8B H 0.4919 0.3245 0.5046 0.049 Uiso 1 1 calc R . .
H8C H 0.4612 0.3745 0.4680 0.049 Uiso 1 1 calc R . .
C9 C 0.47542(12) 0.3587(3) 0.59295(16) 0.0379(10) Uani 1 1 d . . .
H9A H 0.4730 0.3946 0.6188 0.057 Uiso 1 1 calc R . .
H9B H 0.5007 0.3400 0.6007 0.057 Uiso 1 1 calc R . .
H9C H 0.4585 0.3169 0.5923 0.057 Uiso 1 1 calc R . .
C10 C 0.44980(11) 0.6071(2) 0.61018(14) 0.0270(8) Uani 1 1 d . . .
H10 H 0.4368 0.6428 0.5836 0.032 Uiso 1 1 calc R . .
C11 C 0.43464(16) 0.6133(3) 0.6554(2) 0.0531(14) Uani 1 1 d . . .
H11A H 0.4085 0.6002 0.6460 0.080 Uiso 1 1 calc R . .
H11B H 0.4376 0.6646 0.6681 0.080 Uiso 1 1 calc R . .
H11C H 0.4479 0.5791 0.6816 0.080 Uiso 1 1 calc R . .
C12 C 0.49066(14) 0.6199(3) 0.6216(2) 0.0534(14) Uani 1 1 d . . .
H12A H 0.5034 0.5824 0.6458 0.080 Uiso 1 1 calc R . .
H12B H 0.4964 0.6699 0.6360 0.080 Uiso 1 1 calc R . .
H12C H 0.4988 0.6159 0.5905 0.080 Uiso 1 1 calc R . .
C13 C 0.29386(13) 0.9843(2) 0.33745(16) 0.0346(9) Uani 1 1 d . . .
H13 H 0.3104 0.9588 0.3193 0.041 Uiso 1 1 calc R . .
C14 C 0.31552(15) 1.0443(3) 0.37170(18) 0.0416(11) Uani 1 1 d . . .
H14A H 0.2993 1.0703 0.3890 0.062 Uiso 1 1 calc R . .
H14B H 0.3254 1.0801 0.3515 0.062 Uiso 1 1 calc R . .
H14C H 0.3358 1.0211 0.3967 0.062 Uiso 1 1 calc R . .
C15 C 0.26114(16) 1.0141(3) 0.3001(2) 0.0536(14) Uani 1 1 d . . .
H15A H 0.2467 0.9725 0.2819 0.080 Uiso 1 1 calc R . .
H15B H 0.2692 1.0466 0.2762 0.080 Uiso 1 1 calc R . .
H15C H 0.2459 1.0428 0.3176 0.080 Uiso 1 1 calc R . .
C16 C 0.2003(3) 0.8764(5) 0.3643(4) 0.0251(19) Uani 0.60 1 d PU E 1
H16 H 0.2141 0.9001 0.3966 0.030 Uiso 0.60 1 calc PR E 1
C17 C 0.1749(2) 0.9320(4) 0.3319(3) 0.0333(15) Uani 0.60 1 d PU E 1
H17A H 0.1640 0.9099 0.2989 0.050 Uiso 0.60 1 calc PR E 1
H17B H 0.1888 0.9768 0.3278 0.050 Uiso 0.60 1 calc PR E 1
H17C H 0.1554 0.9456 0.3480 0.050 Uiso 0.60 1 calc PR E 1
C18 C 0.1815(2) 0.8074(5) 0.3745(4) 0.0415(19) Uani 0.60 1 d PU E 1
H18A H 0.1688 0.7840 0.3425 0.062 Uiso 0.60 1 calc PR E 1
H18B H 0.1636 0.8200 0.3936 0.062 Uiso 0.60 1 calc PR E 1
H18C H 0.1997 0.7725 0.3941 0.062 Uiso 0.60 1 calc PR E 1
C16' C 0.1965(4) 0.8454(9) 0.3635(6) 0.023(3) Uani 0.40 1 d PU E 2
H16' H 0.2070 0.8255 0.3983 0.028 Uiso 0.40 1 calc PR E 2
C17' C 0.1863(4) 0.9249(8) 0.3664(7) 0.048(3) Uani 0.40 1 d PU E 2
H17D H 0.1763 0.9444 0.3323 0.072 Uiso 0.40 1 calc PR E 2
H17E H 0.2082 0.9536 0.3832 0.072 Uiso 0.40 1 calc PR E 2
H17F H 0.1677 0.9292 0.3856 0.072 Uiso 0.40 1 calc PR E 2
C18' C 0.1652(3) 0.7971(7) 0.3367(5) 0.043(3) Uani 0.40 1 d PU E 2
H18D H 0.1472 0.7932 0.3569 0.065 Uiso 0.40 1 calc PR E 2
H18E H 0.1744 0.7473 0.3318 0.065 Uiso 0.40 1 calc PR E 2
H18F H 0.1535 0.8193 0.3040 0.065 Uiso 0.40 1 calc PR E 2
C19 C 0.27391(13) 0.3950(2) 0.53267(15) 0.0330(9) Uani 1 1 d . . .
H19 H 0.2898 0.3742 0.5118 0.040 Uiso 1 1 calc R . .
C20 C 0.29323(16) 0.3863(3) 0.58745(19) 0.0505(13) Uani 1 1 d . . .
H20A H 0.3163 0.4145 0.5949 0.076 Uiso 1 1 calc R . .
H20B H 0.2985 0.3334 0.5950 0.076 Uiso 1 1 calc R . .
H20C H 0.2775 0.4054 0.6081 0.076 Uiso 1 1 calc R . .
C21 C 0.23685(15) 0.3574(3) 0.51817(19) 0.0441(11) Uani 1 1 d . . .
H21A H 0.2205 0.3805 0.5366 0.066 Uiso 1 1 calc R . .
H21B H 0.2397 0.3042 0.5266 0.066 Uiso 1 1 calc R . .
H21C H 0.2262 0.3630 0.4819 0.066 Uiso 1 1 calc R . .
C22 C 0.19155(10) 0.5639(2) 0.45737(15) 0.0247(7) Uani 1 1 d . . .
H22 H 0.2027 0.6143 0.4666 0.030 Uiso 1 1 calc R . .
C23 C 0.16149(11) 0.5696(3) 0.40968(17) 0.0351(9) Uani 1 1 d . . .
H23A H 0.1716 0.5897 0.3828 0.053 Uiso 1 1 calc R . .
H23B H 0.1422 0.6029 0.4151 0.053 Uiso 1 1 calc R . .
H23C H 0.1511 0.5200 0.4001 0.053 Uiso 1 1 calc R . .
C24 C 0.17901(12) 0.5323(3) 0.50090(16) 0.0332(9) Uani 1 1 d . . .
H24A H 0.1682 0.4828 0.4919 0.050 Uiso 1 1 calc R . .
H24B H 0.1605 0.5654 0.5089 0.050 Uiso 1 1 calc R . .
H24C H 0.2001 0.5280 0.5303 0.050 Uiso 1 1 calc R . .
C25 C 0.33103(13) 0.8524(2) 0.18220(18) 0.0361(10) Uani 1 1 d . . .
H25 H 0.3575 0.8640 0.1977 0.043 Uiso 1 1 calc R . .
C26 C 0.30671(18) 0.9121(3) 0.1923(2) 0.0590(16) Uani 1 1 d . . .
H26A H 0.2810 0.8975 0.1787 0.088 Uiso 1 1 calc R . .
H26B H 0.3115 0.9585 0.1761 0.088 Uiso 1 1 calc R . .
H26C H 0.3115 0.9200 0.2287 0.088 Uiso 1 1 calc R . .
C27 C 0.3234(2) 0.8422(3) 0.1250(2) 0.0625(17) Uani 1 1 d . . .
H27A H 0.3388 0.8017 0.1176 0.094 Uiso 1 1 calc R . .
H27B H 0.3291 0.8886 0.1097 0.094 Uiso 1 1 calc R . .
H27C H 0.2974 0.8297 0.1111 0.094 Uiso 1 1 calc R . .
C28 C 0.40458(11) 0.6624(2) 0.19962(15) 0.0297(8) Uani 1 1 d . . .
H28 H 0.4117 0.6469 0.2358 0.036 Uiso 1 1 calc R . .
C29 C 0.43210(16) 0.7175(3) 0.1900(2) 0.0592(17) Uani 1 1 d . . .
H29A H 0.4264 0.7292 0.1539 0.089 Uiso 1 1 calc R . .
H29B H 0.4568 0.6959 0.2006 0.089 Uiso 1 1 calc R . .
H29C H 0.4311 0.7633 0.2091 0.089 Uiso 1 1 calc R . .
C30 C 0.40040(14) 0.5944(3) 0.1664(2) 0.0438(11) Uani 1 1 d . . .
H30A H 0.3811 0.5621 0.1731 0.066 Uiso 1 1 calc R . .
H30B H 0.4237 0.5670 0.1736 0.066 Uiso 1 1 calc R . .
H30C H 0.3936 0.6099 0.1310 0.066 Uiso 1 1 calc R . .
C31 C 0.29190(11) 0.2933(2) 0.32807(15) 0.0271(8) Uani 1 1 d . . .
H31 H 0.2759 0.3353 0.3114 0.033 Uiso 1 1 calc R . .
C32 C 0.27313(12) 0.2521(2) 0.36234(17) 0.0339(9) Uani 1 1 d . . .
H32A H 0.2886 0.2104 0.3783 0.051 Uiso 1 1 calc R . .
H32B H 0.2494 0.2329 0.3427 0.051 Uiso 1 1 calc R . .
H32C H 0.2691 0.2862 0.3883 0.051 Uiso 1 1 calc R . .
C33 C 0.30111(15) 0.2446(3) 0.28862(16) 0.0401(11) Uani 1 1 d . . .
H33A H 0.3123 0.2750 0.2668 0.060 Uiso 1 1 calc R . .
H33B H 0.2786 0.2212 0.2684 0.060 Uiso 1 1 calc R . .
H33C H 0.3185 0.2057 0.3049 0.060 Uiso 1 1 calc R . .
C34 C 0.40977(11) 0.3329(2) 0.32538(16) 0.0316(9) Uani 1 1 d . . .
H34 H 0.4252 0.3677 0.3505 0.038 Uiso 1 1 calc R . .
C35 C 0.41078(17) 0.2561(3) 0.3482(2) 0.0537(14) Uani 1 1 d . . .
H35A H 0.4020 0.2588 0.3788 0.081 Uiso 1 1 calc R . .
H35B H 0.4361 0.2373 0.3566 0.081 Uiso 1 1 calc R . .
H35C H 0.3949 0.2224 0.3240 0.081 Uiso 1 1 calc R . .
C36 C 0.42254(13) 0.3342(3) 0.27751(18) 0.0431(11) Uani 1 1 d . . .
H36A H 0.4066 0.3020 0.2523 0.065 Uiso 1 1 calc R . .
H36B H 0.4479 0.3159 0.2845 0.065 Uiso 1 1 calc R . .
H36C H 0.4214 0.3854 0.2647 0.065 Uiso 1 1 calc R . .
Cu1 Cu 0.299619(14) 0.54409(3) 0.368782(18) 0.02710(10) Uani 1 1 d . B .
Cu2 Cu 0.300881(14) 0.67844(3) 0.317795(18) 0.02598(10) Uani 1 1 d . B .
Cu7 Cu 0.269847(13) 0.67578(3) 0.411046(17) 0.02528(10) Uani 1 1 d . B .
Cu9 Cu 0.355604(13) 0.56129(3) 0.300548(18) 0.02579(10) Uani 1 1 d . B .
Cu5 Cu 0.392890(13) 0.54927(3) 0.409596(17) 0.02533(10) Uani 1 1 d . B .
Cu6 Cu 0.395122(13) 0.68105(3) 0.358487(17) 0.02555(10) Uani 1 1 d . B .
Cu8 Cu 0.407560(14) 0.67954(3) 0.470873(19) 0.02889(10) Uani 1 1 d . B .
Cu3 Cu 0.340367(13) 0.61918(3) 0.475876(18) 0.02619(10) Uani 1 1 d . B .
Cu4 Cu 0.343799(13) 0.76042(3) 0.430172(18) 0.02785(10) Uani 1 1 d . B .
Cu10 Cu 0.343649(12) 0.46855(3) 0.455146(16) 0.02023(9) Uani 1 1 d . . .
Cu11 Cu 0.348633(12) 0.80732(2) 0.336039(16) 0.02087(9) Uani 1 1 d . B .
I1 I 0.236728(6) 0.618002(13) 0.327176(8) 0.02139(5) Uani 1 1 d . . .
I3 I 0.425949(7) 0.555889(13) 0.329637(9) 0.02324(5) Uani 1 1 d . . .
I2 I 0.374266(7) 0.744337(14) 0.530936(9) 0.02736(6) Uani 1 1 d . . .
O1 O 0.43867(8) 0.88091(16) 0.36856(11) 0.0320(6) Uani 1 1 d . B .
O2 O 0.45172(9) 0.89434(17) 0.45942(12) 0.0362(7) Uani 1 1 d . B .
O3 O 0.42806(6) 0.42473(14) 0.53335(9) 0.0211(5) Uani 1 1 d . . .
O4 O 0.44333(7) 0.53017(15) 0.59155(9) 0.0225(5) Uani 1 1 d . . .
O5 O 0.28275(8) 0.93089(15) 0.37103(10) 0.0262(5) Uani 1 1 d . . .
O6 O 0.22646(7) 0.84840(17) 0.33512(10) 0.0293(6) Uani 1 1 d . . .
O7 O 0.26972(8) 0.47618(15) 0.52393(10) 0.0253(5) Uani 1 1 d . . .
O8 O 0.21936(7) 0.51312(15) 0.44558(10) 0.0225(5) Uani 1 1 d . . .
O9 O 0.31985(8) 0.78195(14) 0.20179(10) 0.0252(5) Uani 1 1 d . . .
O10 O 0.36886(8) 0.70019(15) 0.18832(10) 0.0262(5) Uani 1 1 d . . .
O11 O 0.32599(7) 0.32385(13) 0.36123(9) 0.0208(5) Uani 1 1 d . . .
O12 O 0.37192(7) 0.36041(15) 0.31081(9) 0.0245(5) Uani 1 1 d . . .
P1 P 0.42694(3) 0.84715(6) 0.41505(4) 0.02510(19) Uani 1 1 d . . .
P2 P 0.42000(2) 0.51031(5) 0.53646(3) 0.01744(16) Uani 1 1 d . . .
P3 P 0.26900(2) 0.84799(5) 0.35809(3) 0.02039(17) Uani 1 1 d . E .
P4 P 0.26185(2) 0.51533(5) 0.47068(3) 0.01801(16) Uani 1 1 d . E .
P5 P 0.34850(3) 0.72191(5) 0.22998(3) 0.01952(17) Uani 1 1 d . E .
P6 P 0.34900(2) 0.39062(5) 0.34747(3) 0.01698(16) Uani 1 1 d . E .
S1 S 0.37354(3) 0.87058(5) 0.40750(3) 0.02367(18) Uani 1 1 d . B .
S2 S 0.44128(2) 0.73910(5) 0.42313(3) 0.02369(18) Uani 1 1 d . B .
S3 S 0.36597(2) 0.51918(5) 0.53209(3) 0.02040(16) Uani 1 1 d . . .
S4 S 0.43952(2) 0.56812(5) 0.48578(3) 0.01838(15) Uani 1 1 d . . .
S5 S 0.28781(2) 0.80643(5) 0.30126(3) 0.02069(16) Uani 1 1 d . . .
S6 S 0.28302(2) 0.79830(5) 0.42596(3) 0.02093(16) Uani 1 1 d . . .
S7 S 0.28300(2) 0.45476(5) 0.42268(3) 0.01841(15) Uani 1 1 d . . .
S8 S 0.27966(2) 0.62040(5) 0.48756(3) 0.01966(16) Uani 1 1 d . . .
S9 S 0.38587(2) 0.76596(5) 0.28931(3) 0.02011(16) Uani 1 1 d . . .
S10 S 0.31739(2) 0.63772(5) 0.24400(3) 0.02071(16) Uani 1 1 d . . .
S11 S 0.38308(2) 0.41970(5) 0.41390(3) 0.01755(15) Uani 1 1 d . . .
S12 S 0.31549(2) 0.46770(5) 0.30704(3) 0.01900(16) Uani 1 1 d . . .
S13 S 0.34600(2) 0.64009(5) 0.39371(3) 0.01623(15) Uani 1 1 d . . .

loop_
_atom_site_aniso_label
_atom_site_aniso_U_11
_atom_site_aniso_U_22
_atom_site_aniso_U_33
_atom_site_aniso_U_23
_atom_site_aniso_U_13
_atom_site_aniso_U_12
C1 0.032(3) 0.095(5) 0.066(4) 0.022(3) 0.015(3) -0.009(3)
C2 0.033(4) 0.062(5) 0.063(5) -0.011(4) 0.014(3) -0.008(3)
C3 0.071(6) 0.070(6) 0.077(6) -0.024(5) 0.032(5) -0.051(5)
C2' 0.063(13) 0.061(13) 0.066(9) -0.011(11) 0.028(10) -0.013(11)
C3' 0.059(13) 0.092(19) 0.087(17) 0.020(14) 0.000(12) -0.031(13)
C4 0.064(3) 0.073(4) 0.030(2) -0.020(2) 0.004(2) -0.024(3)
C5 0.081(8) 0.094(9) 0.047(7) -0.029(7) -0.003(5) 0.025(8)
C6 0.081(8) 0.094(9) 0.047(7) -0.029(7) -0.003(5) 0.025(8)
C5' 0.030(4) 0.085(7) 0.039(5) -0.015(5) -0.003(3) 0.016(4)
C6' 0.030(4) 0.085(7) 0.039(5) -0.015(5) -0.003(3) 0.016(4)
C7 0.0178(15) 0.0231(17) 0.0258(17) 0.0032(14) 0.0080(13) 0.0073(13)
C8 0.0266(19) 0.041(2) 0.029(2) -0.0034(17) 0.0069(16) 0.0130(17)
C9 0.035(2) 0.051(3) 0.029(2) 0.0126(19) 0.0117(17) 0.025(2)
C10 0.0317(19) 0.0250(19) 0.0212(17) -0.0041(14) 0.0007(15) -0.0004(15)
C11 0.063(3) 0.055(3) 0.050(3) -0.026(3) 0.030(3) -0.009(3)
C12 0.041(3) 0.060(3) 0.058(3) -0.015(3) 0.011(2) -0.016(2)
C13 0.052(3) 0.024(2) 0.032(2) 0.0047(16) 0.0185(19) 0.0141(18)
C14 0.061(3) 0.025(2) 0.039(2) 0.0021(18) 0.014(2) 0.004(2)
C15 0.061(3) 0.054(3) 0.039(3) 0.021(2) 0.002(2) 0.011(3)
C16 0.025(4) 0.029(4) 0.022(3) 0.000(4) 0.006(3) 0.005(4)
C17 0.029(3) 0.036(4) 0.038(4) 0.009(3) 0.015(3) 0.011(3)
C18 0.032(4) 0.042(4) 0.057(5) 0.017(4) 0.024(4) 0.005(3)
C16' 0.017(5) 0.033(7) 0.020(5) -0.004(6) 0.006(4) 0.007(6)
C17' 0.043(7) 0.036(6) 0.075(10) -0.016(7) 0.033(7) 0.001(5)
C18' 0.030(5) 0.047(7) 0.057(8) -0.013(6) 0.018(6) -0.013(5)
C19 0.047(2) 0.030(2) 0.027(2) 0.0109(16) 0.0188(18) 0.0140(18)
C20 0.059(3) 0.054(3) 0.036(3) 0.022(2) 0.008(2) 0.009(3)
C21 0.067(3) 0.028(2) 0.039(2) 0.0003(19) 0.016(2) -0.004(2)
C22 0.0222(17) 0.0200(17) 0.034(2) -0.0072(15) 0.0110(15) 0.0017(14)
C23 0.0254(19) 0.040(2) 0.040(2) -0.0038(19) 0.0082(17) 0.0129(17)
C24 0.030(2) 0.037(2) 0.037(2) -0.0073(18) 0.0154(17) 0.0023(17)
C25 0.042(2) 0.022(2) 0.047(3) 0.0124(18) 0.017(2) 0.0046(17)
C26 0.080(4) 0.034(3) 0.076(4) 0.020(3) 0.044(3) 0.017(3)
C27 0.105(5) 0.043(3) 0.043(3) 0.016(2) 0.025(3) 0.002(3)
C28 0.0283(19) 0.036(2) 0.0274(19) -0.0020(16) 0.0128(16) 0.0013(16)
C29 0.057(3) 0.067(4) 0.066(4) -0.041(3) 0.041(3) -0.034(3)
C30 0.050(3) 0.029(2) 0.061(3) -0.009(2) 0.030(2) 0.000(2)
C31 0.0287(19) 0.0170(17) 0.0290(19) 0.0022(14) -0.0052(15) -0.0035(14)
C32 0.030(2) 0.026(2) 0.043(2) -0.0004(17) 0.0039(18) -0.0035(16)
C33 0.059(3) 0.032(2) 0.026(2) -0.0084(17) 0.004(2) -0.016(2)
C34 0.029(2) 0.035(2) 0.033(2) -0.0044(17) 0.0126(16) 0.0095(17)
C35 0.063(3) 0.042(3) 0.059(3) 0.010(2) 0.021(3) 0.027(3)
C36 0.040(2) 0.057(3) 0.039(2) -0.013(2) 0.021(2) 0.005(2)
Cu1 0.0333(2) 0.0261(2) 0.0246(2) 0.00610(18) 0.01222(19) 0.00811(19)
Cu2 0.0322(2) 0.0210(2) 0.0268(2) 0.00145(18) 0.01128(19) 0.00101(18)
Cu7 0.0298(2) 0.0227(2) 0.0210(2) 0.00066(17) 0.00225(18) 0.00101(18)
Cu9 0.0280(2) 0.0195(2) 0.0298(2) 0.00537(18) 0.00714(19) -0.00056(17)
Cu5 0.0319(2) 0.0215(2) 0.0209(2) -0.00018(17) 0.00350(18) -0.00298(18)
Cu6 0.0317(2) 0.0197(2) 0.0235(2) -0.00025(17) 0.00377(18) 0.00038(18)
Cu8 0.0332(2) 0.0232(2) 0.0312(2) 0.00069(19) 0.0099(2) 0.00785(19)
Cu3 0.0218(2) 0.0266(2) 0.0299(2) 0.00274(19) 0.00611(18) 0.00372(18)
Cu4 0.0260(2) 0.0297(2) 0.0265(2) 0.00403(19) 0.00419(18) 0.00789(19)
Cu10 0.01899(19) 0.0239(2) 0.01806(19) -0.00053(16) 0.00510(15) 0.00344(16)
Cu11 0.0221(2) 0.0202(2) 0.0202(2) -0.00257(16) 0.00510(16) 0.00241(16)
I1 0.02087(10) 0.02255(11) 0.01899(10) 0.00199(8) 0.00182(8) 0.00009(8)
I3 0.02723(11) 0.01998(11) 0.02588(11) -0.00009(9) 0.01296(9) 0.00221(9)
I2 0.03282(13) 0.02548(12) 0.01983(11) -0.00537(9) -0.00059(9) 0.00987(10)
O1 0.0344(15) 0.0249(14) 0.0359(15) -0.0038(12) 0.0072(12) -0.0065(12)
O2 0.0376(16) 0.0308(16) 0.0345(16) -0.0137(13) -0.0013(13) -0.0020(13)
O3 0.0158(11) 0.0222(12) 0.0252(12) 0.0025(10) 0.0050(9) 0.0046(9)
O4 0.0240(12) 0.0248(13) 0.0168(11) 0.0002(10) 0.0020(9) 0.0039(10)
O5 0.0337(14) 0.0207(13) 0.0239(13) 0.0025(10) 0.0069(11) 0.0087(11)
O6 0.0229(13) 0.0455(17) 0.0191(12) -0.0001(12) 0.0043(10) 0.0130(12)
O7 0.0329(14) 0.0239(13) 0.0208(12) 0.0042(10) 0.0101(11) 0.0047(11)
O8 0.0169(11) 0.0252(13) 0.0262(13) -0.0050(10) 0.0069(10) 0.0028(10)
O9 0.0325(14) 0.0189(12) 0.0232(13) 0.0049(10) 0.0055(11) 0.0029(10)
O10 0.0344(14) 0.0260(14) 0.0209(12) -0.0014(10) 0.0122(11) -0.0002(11)
O11 0.0262(12) 0.0152(11) 0.0193(12) 0.0033(9) 0.0024(10) -0.0022(9)
O12 0.0283(13) 0.0272(14) 0.0188(12) -0.0041(10) 0.0075(10) 0.0052(11)
P1 0.0271(5) 0.0202(4) 0.0257(5) -0.0062(4) 0.0024(4) -0.0015(4)
P2 0.0168(4) 0.0201(4) 0.0151(4) 0.0016(3) 0.0034(3) 0.0039(3)
P3 0.0207(4) 0.0222(4) 0.0173(4) 0.0003(3) 0.0032(3) 0.0075(3)
P4 0.0182(4) 0.0205(4) 0.0163(4) 0.0014(3) 0.0062(3) 0.0026(3)
P5 0.0271(4) 0.0158(4) 0.0163(4) 0.0002(3) 0.0066(3) 0.0002(3)
P6 0.0210(4) 0.0152(4) 0.0151(4) -0.0008(3) 0.0052(3) 0.0012(3)
S1 0.0277(4) 0.0179(4) 0.0232(4) -0.0043(3) 0.0025(3) 0.0055(3)
S2 0.0211(4) 0.0230(4) 0.0254(4) -0.0031(3) 0.0030(3) 0.0042(3)
S3 0.0170(4) 0.0287(4) 0.0158(4) 0.0015(3) 0.0048(3) 0.0046(3)
S4 0.0174(4) 0.0199(4) 0.0179(4) 0.0018(3) 0.0046(3) 0.0022(3)
S5 0.0224(4) 0.0220(4) 0.0173(4) 0.0003(3) 0.0045(3) 0.0049(3)
S6 0.0240(4) 0.0211(4) 0.0166(4) -0.0006(3) 0.0030(3) 0.0064(3)
S7 0.0194(4) 0.0193(4) 0.0172(4) -0.0007(3) 0.0059(3) 0.0020(3)
S8 0.0192(4) 0.0224(4) 0.0175(4) -0.0018(3) 0.0049(3) 0.0018(3)
S9 0.0238(4) 0.0175(4) 0.0201(4) -0.0028(3) 0.0076(3) -0.0024(3)
S10 0.0278(4) 0.0165(4) 0.0170(4) 0.0002(3) 0.0041(3) -0.0033(3)
S11 0.0178(4) 0.0179(4) 0.0168(4) -0.0006(3) 0.0039(3) 0.0023(3)
S12 0.0235(4) 0.0164(4) 0.0160(4) 0.0018(3) 0.0032(3) 0.0003(3)
S13 0.0156(3) 0.0179(4) 0.0147(3) -0.0043(3) 0.0030(3) 0.0017(3)

loop_
_atom_type_symbol
_atom_type_description
_atom_type_scat_dispersion_real
_atom_type_scat_dispersion_imag
_atom_type_scat_source
C C 0.0033 0.0016 'International Tables Vol C Tables 4.2.6.8 and 6.1.1.4'
H H 0.0000 0.0000 'International Tables Vol C Tables 4.2.6.8 and 6.1.1.4'
O O 0.0106 0.0060 'International Tables Vol C Tables 4.2.6.8 and 6.1.1.4'
P P 0.1023 0.0942 'International Tables Vol C Tables 4.2.6.8 and 6.1.1.4'
S S 0.1246 0.1234 'International Tables Vol C Tables 4.2.6.8 and 6.1.1.4'
Cu Cu 0.3201 1.2651 'International Tables Vol C Tables 4.2.6.8 and 6.1.1.4'
I I -0.4742 1.8119 'International Tables Vol C Tables 4.2.6.8 and 6.1.1.4'

loop_
_geom_angle_atom_site_label_1
_geom_angle_atom_site_label_2
_geom_angle_atom_site_label_3
_geom_angle
C3' C1 C2 100.5(15)
C3' C1 O1 142.8(14)
C2 C1 O1 111.9(5)
C3' C1 C3 76.9(13)
C2 C1 C3 115.8(6)
O1 C1 C3 103.5(5)
C3' C1 C2' 114.2(15)
C2 C1 C2' 38.6(8)
O1 C1 C2' 102.7(8)
C3 C1 C2' 83.3(9)
C6 C4 C5' 107.2(9)
C6 C4 O2 116.9(9)
C5' C4 O2 115.8(8)
C6 C4 C6' 17.5(13)
C5' C4 C6' 114.5(8)
O2 C4 C6' 100.0(7)
C6 C4 C5 114.0(10)
C5' C4 C5 18.8(12)
O2 C4 C5 97.8(8)
C6' C4 C5 115.6(11)
O3 C7 C8 106.7(3)
O3 C7 C9 106.9(3)
C8 C7 C9 114.3(3)
O4 C10 C11 107.1(4)
O4 C10 C12 106.6(4)
C11 C10 C12 113.5(4)
O5 C13 C15 110.5(4)
O5 C13 C14 105.4(3)
C15 C13 C14 113.2(4)
C18 C16 C17 113.7(8)
C18 C16 O6 103.3(7)
C17 C16 O6 107.9(7)
C17' C16' C18' 113.6(12)
C17' C16' O6 103.1(11)
C18' C16' O6 111.1(10)
O7 C19 C20 105.6(4)
O7 C19 C21 110.1(3)
C20 C19 C21 113.4(4)
O8 C22 C23 105.5(3)
O8 C22 C24 108.9(3)
C23 C22 C24 113.6(3)
O9 C25 C26 107.7(4)
O9 C25 C27 105.9(4)
C26 C25 C27 108.3(5)
O10 C28 C29 107.2(4)
O10 C28 C30 107.2(3)
C29 C28 C30 113.3(4)
O11 C31 C33 109.8(3)
O11 C31 C32 105.5(3)
C33 C31 C32 113.5(3)
O12 C34 C35 109.9(4)
O12 C34 C36 105.0(3)
C35 C34 C36 113.3(4)
S7 Cu1 S12 102.21(3)
S7 Cu1 S13 126.04(4)
S12 Cu1 S13 108.55(3)
S7 Cu1 I1 104.72(3)
S12 Cu1 I1 109.46(3)
S13 Cu1 I1 105.21(3)
S7 Cu1 Cu2 159.52(3)
S12 Cu1 Cu2 95.70(3)
S13 Cu1 Cu2 55.02(2)
I1 Cu1 Cu2 59.277(15)
S7 Cu1 Cu10 49.63(2)
S12 Cu1 Cu10 97.02(3)
S13 Cu1 Cu10 82.98(3)
I1 Cu1 Cu10 147.44(2)
Cu2 Cu1 Cu10 137.98(2)
S7 Cu1 Cu7 96.13(3)
S12 Cu1 Cu7 157.86(3)
S13 Cu1 Cu7 68.99(2)
I1 Cu1 Cu7 53.064(14)
Cu2 Cu1 Cu7 64.371(18)
Cu10 Cu1 Cu7 104.33(2)
S5 Cu2 S10 102.71(3)
S5 Cu2 S13 120.32(3)
S10 Cu2 S13 111.58(3)
S5 Cu2 I1 104.97(3)
S10 Cu2 I1 112.88(3)
S13 Cu2 I1 104.46(3)
S5 Cu2 Cu1 154.60(3)
S10 Cu2 Cu1 101.79(3)
S13 Cu2 Cu1 54.74(2)
I1 Cu2 Cu1 58.666(15)
S5 Cu2 Cu11 49.34(3)
S10 Cu2 Cu11 96.17(3)
S13 Cu2 Cu11 78.99(3)
I1 Cu2 Cu11 146.11(2)
Cu1 Cu2 Cu11 133.70(2)
S5 Cu2 Cu9 138.64(3)
S10 Cu2 Cu9 47.68(2)
S13 Cu2 Cu9 65.68(2)
I1 Cu2 Cu9 112.96(2)
Cu1 Cu2 Cu9 65.419(17)
Cu11 Cu2 Cu9 99.32(2)
S6 Cu7 S8 106.24(4)
S6 Cu7 I1 126.33(3)
S8 Cu7 I1 126.03(3)
S6 Cu7 Cu1 138.89(3)
S8 Cu7 Cu1 91.49(3)
I1 Cu7 Cu1 57.971(15)
S6 Cu7 Cu3 95.81(3)
S8 Cu7 Cu3 52.06(2)
I1 Cu7 Cu3 124.13(2)
Cu1 Cu7 Cu3 66.156(18)
S10 Cu9 S12 100.27(4)
S10 Cu9 I3 130.98(3)
S12 Cu9 I3 126.55(3)
S10 Cu9 Cu6 94.44(3)
S12 Cu9 Cu6 140.02(3)
I3 Cu9 Cu6 60.290(15)
S10 Cu9 Cu5 141.47(3)
S12 Cu9 Cu5 91.15(3)
I3 Cu9 Cu5 59.877(15)
Cu6 Cu9 Cu5 56.447(16)
S10 Cu9 Cu2 50.39(3)
S12 Cu9 Cu2 90.44(3)
I3 Cu9 Cu2 131.24(2)
Cu6 Cu9 Cu2 70.954(19)
Cu5 Cu9 Cu2 93.297(19)
S13 Cu5 S11 124.71(4)
S13 Cu5 S4 114.39(3)
S11 Cu5 S4 100.64(3)
S13 Cu5 Cu6 55.47(3)
S11 Cu5 Cu6 153.28(3)
S4 Cu5 Cu6 102.38(3)
S13 Cu5 I3 106.69(3)
S11 Cu5 I3 100.84(3)
S4 Cu5 I3 108.00(3)
Cu6 Cu5 I3 59.025(15)
S13 Cu5 Cu8 64.37(2)
S11 Cu5 Cu8 141.84(3)
S4 Cu5 Cu8 51.49(2)
Cu6 Cu5 Cu8 64.738(19)
I3 Cu5 Cu8 111.87(2)
S13 Cu5 Cu10 83.88(3)
S11 Cu5 Cu10 49.96(2)
S4 Cu5 Cu10 95.78(3)
Cu6 Cu5 Cu10 139.30(2)
I3 Cu5 Cu10 146.09(2)
Cu8 Cu5 Cu10 101.80(2)
S13 Cu5 Cu9 67.94(2)
S11 Cu5 Cu9 94.70(3)
S4 Cu5 Cu9 157.72(3)
Cu6 Cu5 Cu9 59.547(16)
I3 Cu5 Cu9 52.718(15)
Cu8 Cu5 Cu9 120.44(2)
Cu10 Cu5 Cu9 106.47(2)
S2 Cu6 S9 104.25(4)
S2 Cu6 S13 108.76(4)
S9 Cu6 S13 122.81(4)
S2 Cu6 I3 106.95(3)
S9 Cu6 I3 106.17(3)
S13 Cu6 I3 106.98(3)
S2 Cu6 Cu5 96.01(3)
S9 Cu6 Cu5 158.79(3)
S13 Cu6 Cu5 53.78(2)
I3 Cu6 Cu5 61.013(16)
S2 Cu6 Cu11 96.11(3)
S9 Cu6 Cu11 50.26(2)
S13 Cu6 Cu11 80.58(3)
I3 Cu6 Cu11 151.28(2)
Cu5 Cu6 Cu11 134.27(2)
S2 Cu6 Cu9 157.08(3)
S9 Cu6 Cu9 94.87(3)
S13 Cu6 Cu9 69.56(2)
I3 Cu6 Cu9 54.599(15)
Cu5 Cu6 Cu9 64.005(18)
Cu11 Cu6 Cu9 105.89(2)
S2 Cu6 Cu8 49.02(3)
S9 Cu6 Cu8 140.94(3)
S13 Cu6 Cu8 61.27(2)
I3 Cu6 Cu8 108.902(18)
Cu5 Cu6 Cu8 59.072(17)
Cu11 Cu6 Cu8 99.070(19)
Cu9 Cu6 Cu8 119.33(2)
S2 Cu8 S4 99.44(4)
S2 Cu8 I2 125.51(3)
S4 Cu8 I2 126.06(3)
S2 Cu8 Cu4 94.19(3)
S4 Cu8 Cu4 151.29(3)
I2 Cu8 Cu4 60.984(16)
S2 Cu8 Cu3 147.72(3)
S4 Cu8 Cu3 95.37(3)
I2 Cu8 Cu3 63.268(17)
Cu4 Cu8 Cu3 61.403(19)
S2 Cu8 S13 98.90(3)
S4 Cu8 S13 102.05(3)
I2 Cu8 S13 98.90(2)
Cu4 Cu8 S13 50.59(2)
Cu3 Cu8 S13 49.73(2)
S2 Cu8 Cu5 95.46(3)
S4 Cu8 Cu5 53.94(3)
I2 Cu8 Cu5 133.81(2)
Cu4 Cu8 Cu5 99.86(2)
Cu3 Cu8 Cu5 70.660(19)
S13 Cu8 Cu5 49.30(2)
S2 Cu8 Cu6 51.35(3)
S4 Cu8 Cu6 97.36(3)
I2 Cu8 Cu6 132.66(2)
Cu4 Cu8 Cu6 71.862(18)
Cu3 Cu8 Cu6 98.50(2)
S13 Cu8 Cu6 48.84(2)
Cu5 Cu8 Cu6 56.189(16)
S13 Cu3 S8 116.77(3)
S13 Cu3 S3 128.12(3)
S8 Cu3 S3 99.31(3)
S13 Cu3 Cu10 86.46(3)
S8 Cu3 Cu10 97.52(3)
S3 Cu3 Cu10 51.19(3)
S13 Cu3 Cu8 65.57(2)
S8 Cu3 Cu8 156.21(3)
S3 Cu3 Cu8 95.77(3)
Cu10 Cu3 Cu8 106.27(2)
S13 Cu3 I2 104.45(3)
S8 Cu3 I2 103.79(3)
S3 Cu3 I2 101.26(3)
Cu10 Cu3 I2 147.94(2)
Cu8 Cu3 I2 54.934(15)
S13 Cu3 Cu4 53.73(2)
S8 Cu3 Cu4 101.75(3)
S3 Cu3 Cu4 153.19(3)
Cu10 Cu3 Cu4 140.16(2)
Cu8 Cu3 Cu4 59.260(17)
I2 Cu3 Cu4 57.611(16)
S13 Cu3 Cu7 69.79(2)
S8 Cu3 Cu7 48.58(2)
S3 Cu3 Cu7 142.27(3)
Cu10 Cu3 Cu7 106.80(2)
Cu8 Cu3 Cu7 121.40(2)
I2 Cu3 Cu7 105.259(19)
Cu4 Cu3 Cu7 64.238(17)
S6 Cu4 S13 112.05(4)
S6 Cu4 S1 104.93(4)
S13 Cu4 S1 124.01(4)
S6 Cu4 I2 103.43(3)
S13 Cu4 I2 106.25(3)
S1 Cu4 I2 104.11(3)
S6 Cu4 Cu11 99.18(3)
S13 Cu4 Cu11 82.22(3)
S1 Cu4 Cu11 50.92(2)
I2 Cu4 Cu11 150.36(2)
S6 Cu4 Cu8 153.54(3)
S13 Cu4 Cu8 65.18(2)
S1 Cu4 Cu8 96.90(3)
I2 Cu4 Cu8 55.956(15)
Cu11 Cu4 Cu8 106.21(2)
S6 Cu4 Cu3 97.22(3)
S13 Cu4 Cu3 52.54(2)
S1 Cu4 Cu3 155.93(3)
I2 Cu4 Cu3 60.820(15)
Cu11 Cu4 Cu3 134.74(2)
Cu8 Cu4 Cu3 59.337(18)
S7 Cu10 S3 121.06(3)
S7 Cu10 S11 119.28(4)
S3 Cu10 S11 119.33(4)
S7 Cu10 Cu3 95.47(3)
S3 Cu10 Cu3 56.00(3)
S11 Cu10 Cu3 123.39(3)
S7 Cu10 Cu1 53.61(3)
S3 Cu10 Cu1 125.81(3)
S11 Cu10 Cu1 94.75(3)
Cu3 Cu10 Cu1 70.318(18)
S7 Cu10 Cu5 125.81(3)
S3 Cu10 Cu5 94.46(3)
S11 Cu10 Cu5 53.05(3)
Cu3 Cu10 Cu5 70.512(18)
Cu1 Cu10 Cu5 72.716(18)
S5 Cu11 S9 117.99(4)
S5 Cu11 S1 121.85(4)
S9 Cu11 S1 118.72(4)
S5 Cu11 Cu4 95.39(3)
S9 Cu11 Cu4 129.08(3)
S1 Cu11 Cu4 56.67(3)
S5 Cu11 Cu6 126.43(3)
S9 Cu11 Cu6 54.68(3)
S1 Cu11 Cu6 96.59(3)
Cu4 Cu11 Cu6 74.770(18)
S5 Cu11 Cu2 53.06(3)
S9 Cu11 Cu2 95.02(3)
S1 Cu11 Cu2 130.94(3)
Cu4 Cu11 Cu2 74.586(18)
Cu6 Cu11 Cu2 73.837(19)
Cu7 I1 Cu1 68.965(16)
Cu7 I1 Cu2 71.407(17)
Cu1 I1 Cu2 62.057(17)
Cu9 I3 Cu6 65.110(16)
Cu9 I3 Cu5 67.405(16)
Cu6 I3 Cu5 59.961(15)
Cu8 I2 Cu4 63.060(17)
Cu8 I2 Cu3 61.798(17)
Cu4 I2 Cu3 61.569(16)
C1 O1 P1 121.7(3)
C4 O2 P1 122.7(3)
C7 O3 P2 121.0(2)
C10 O4 P2 123.1(2)
C13 O5 P3 127.0(3)
C16 O6 C16' 21.8(4)
C16 O6 P3 121.8(4)
C16' O6 P3 127.3(6)
C19 O7 P4 125.1(2)
C22 O8 P4 125.7(2)
C25 O9 P5 122.7(3)
C28 O10 P5 123.2(2)
C31 O11 P6 125.2(2)
C34 O12 P6 126.3(2)
O1 P1 O2 100.87(17)
O1 P1 S2 109.74(12)
O2 P1 S2 109.98(13)
O1 P1 S1 108.34(13)
O2 P1 S1 110.26(13)
S2 P1 S1 116.50(6)
O3 P2 O4 101.74(14)
O3 P2 S3 106.27(10)
O4 P2 S3 110.21(10)
O3 P2 S4 110.79(10)
O4 P2 S4 109.47(11)
S3 P2 S4 117.22(5)
O6 P3 O5 109.18(16)
O6 P3 S6 112.12(12)
O5 P3 S6 102.31(11)
O6 P3 S5 102.34(11)
O5 P3 S5 111.24(11)
S6 P3 S5 119.60(6)
O8 P4 O7 108.98(15)
O8 P4 S8 111.49(11)
O7 P4 S8 103.21(11)
O8 P4 S7 103.01(10)
O7 P4 S7 110.70(11)
S8 P4 S7 119.32(5)
O10 P5 O9 102.04(15)
O10 P5 S10 111.58(11)
O9 P5 S10 104.34(11)
O10 P5 S9 108.32(12)
O9 P5 S9 112.18(11)
S10 P5 S9 117.30(5)
O11 P6 O12 108.34(15)
O11 P6 S12 110.42(10)
O12 P6 S12 104.56(11)
O11 P6 S11 103.93(10)
O12 P6 S11 109.98(11)
S12 P6 S11 119.33(5)
P1 S1 Cu11 99.69(5)
P1 S1 Cu4 108.51(5)
Cu11 S1 Cu4 72.41(3)
P1 S2 Cu8 109.78(5)
P1 S2 Cu6 102.35(5)
Cu8 S2 Cu6 79.63(3)
P2 S3 Cu10 98.87(4)
P2 S3 Cu3 109.37(5)
Cu10 S3 Cu3 72.81(3)
P2 S4 Cu8 107.55(4)
P2 S4 Cu5 102.54(4)
Cu8 S4 Cu5 74.56(3)
P3 S5 Cu11 100.84(5)
P3 S5 Cu2 107.85(5)
Cu11 S5 Cu2 77.60(3)
P3 S6 Cu7 105.51(5)
P3 S6 Cu4 101.27(5)
Cu7 S6 Cu4 83.97(3)
P4 S7 Cu10 102.15(4)
P4 S7 Cu1 104.78(5)
Cu10 S7 Cu1 76.76(3)
P4 S8 Cu7 103.26(4)
P4 S8 Cu3 103.55(4)
Cu7 S8 Cu3 79.36(3)
P5 S9 Cu11 100.48(5)
P5 S9 Cu6 108.88(5)
Cu11 S9 Cu6 75.06(3)
P5 S10 Cu9 106.52(5)
P5 S10 Cu2 102.95(4)
Cu9 S10 Cu2 81.94(3)
P6 S11 Cu10 101.93(4)
P6 S11 Cu5 106.31(4)
Cu10 S11 Cu5 76.98(3)
P6 S12 Cu9 102.31(5)
P6 S12 Cu1 103.80(4)
Cu9 S12 Cu1 85.62(3)
Cu3 S13 Cu5 87.58(3)
Cu3 S13 Cu4 73.73(3)
Cu5 S13 Cu4 130.50(4)
Cu3 S13 Cu6 134.43(4)
Cu5 S13 Cu6 70.75(3)
Cu4 S13 Cu6 90.30(3)
Cu3 S13 Cu1 85.66(3)
Cu5 S13 Cu1 90.78(3)
Cu4 S13 Cu1 131.36(4)
Cu6 S13 Cu1 132.38(4)
Cu3 S13 Cu2 130.98(4)
Cu5 S13 Cu2 132.90(4)
Cu4 S13 Cu2 90.79(3)
Cu6 S13 Cu2 90.52(3)
Cu1 S13 Cu2 70.25(3)
Cu3 S13 Cu8 64.70(3)
Cu5 S13 Cu8 66.33(2)
Cu4 S13 Cu8 64.23(2)
Cu6 S13 Cu8 69.89(3)
Cu1 S13 Cu8 142.20(4)
Cu2 S13 Cu8 147.18(4)

loop_
_geom_bond_atom_site_label_1
_geom_bond_atom_site_label_2
_geom_bond_distance
C1 C3' 1.31(2)
C1 C2 1.397(10)
C1 O1 1.461(6)
C1 C3 1.561(7)
C1 C2' 1.70(2)
C4 C6 1.37(2)
C4 C5' 1.387(16)
C4 O2 1.451(6)
C4 C6' 1.636(14)
C4 C5 1.701(18)
C7 O3 1.487(4)
C7 C8 1.495(5)
C7 C9 1.502(5)
C10 O4 1.468(5)
C10 C11 1.496(6)
C10 C12 1.506(6)
C13 O5 1.462(5)
C13 C15 1.486(7)
C13 C14 1.520(7)
C16 C18 1.485(11)
C16 C17 1.505(12)
C16 O6 1.505(11)
C16' C17' 1.482(18)
C16' C18' 1.493(17)
C16' O6 1.526(14)
C19 O7 1.475(5)
C19 C20 1.503(6)
C19 C21 1.507(7)
C22 O8 1.482(4)
C22 C23 1.501(6)
C22 C24 1.503(6)
C25 O9 1.475(5)
C25 C26 1.478(7)
C25 C27 1.535(7)
C28 O10 1.465(5)
C28 C29 1.501(6)
C28 C30 1.504(6)
C31 O11 1.476(4)
C31 C33 1.498(6)
C31 C32 1.505(6)
C34 O12 1.463(5)
C34 C35 1.507(7)
C34 C36 1.510(6)
Cu1 S7 2.3683(10)
Cu1 S12 2.3697(10)
Cu1 S13 2.4207(10)
Cu1 I1 2.6978(6)
Cu1 Cu2 2.7902(7)
Cu1 Cu10 2.8638(7)
Cu1 Cu7 2.9701(7)
Cu2 S5 2.3639(10)
Cu2 S10 2.3796(10)
Cu2 S13 2.4289(9)
Cu2 I1 2.7151(6)
Cu2 Cu11 2.8887(7)
Cu2 Cu9 3.0583(7)
Cu7 S6 2.2635(10)
Cu7 S8 2.2673(10)
Cu7 I1 2.5435(5)
Cu7 Cu3 2.9717(7)
Cu9 S10 2.2838(10)
Cu9 S12 2.2919(10)
Cu9 I3 2.5634(6)
Cu9 Cu6 2.8527(7)
Cu9 Cu5 2.9745(7)
Cu5 S13 2.3568(9)
Cu5 S11 2.3571(10)
Cu5 S4 2.3880(10)
Cu5 Cu6 2.7579(7)
Cu5 I3 2.7867(6)
Cu5 Cu8 2.8473(7)
Cu5 Cu10 2.8735(7)
Cu6 S2 2.3833(10)
Cu6 S9 2.3888(10)
Cu6 S13 2.4067(10)
Cu6 I3 2.7314(6)
Cu6 Cu11 2.8287(7)
Cu6 Cu8 3.0018(7)
Cu8 S2 2.3038(11)
Cu8 S4 2.3115(10)
Cu8 I2 2.5849(6)
Cu8 Cu4 2.7811(7)
Cu8 Cu3 2.7833(7)
Cu8 S13 2.8030(10)
Cu3 S13 2.3491(9)
Cu3 S8 2.3846(10)
Cu3 S3 2.4003(10)
Cu3 Cu10 2.7660(7)
Cu3 I2 2.8206(6)
Cu3 Cu4 2.8410(7)
Cu4 S6 2.3583(10)
Cu4 S13 2.3862(10)
Cu4 S1 2.4256(11)
Cu4 I2 2.7281(6)
Cu4 Cu11 2.7674(7)
Cu10 S7 2.2414(10)
Cu10 S3 2.2561(10)
Cu10 S11 2.2581(9)
Cu11 S5 2.2438(10)
Cu11 S9 2.2513(9)
Cu11 S1 2.2536(10)
O1 P1 1.573(3)
O2 P1 1.578(3)
O3 P2 1.569(3)
O4 P2 1.584(3)
O5 P3 1.582(3)
O6 P3 1.563(3)
O7 P4 1.580(3)
O8 P4 1.572(3)
O9 P5 1.579(3)
O10 P5 1.578(3)
O11 P6 1.577(3)
O12 P6 1.577(3)
P1 S2 2.0057(14)
P1 S1 2.0098(14)
P2 S3 2.0108(12)
P2 S4 2.0164(12)
P3 S6 2.0112(12)
P3 S5 2.0122(12)
P4 S8 2.0115(13)
P4 S7 2.0195(12)
P5 S10 2.0046(13)
P5 S9 2.0221(13)
P6 S12 2.0038(12)
P6 S11 2.0136(12)
